data_1531035
loop_
_publ_author_name
'Zhang, Kai'
'Zhang, Junda'
'Li, Xin'
'Guo, Rui'
'\%Agren, Hans'
'Ou, Zhongping'
'Ishida, Masatoshi'
'Furuta, Hiroyuki'
'Xie, Yongshu'

_publ_section_title
;
 Synthesis of a Neo-Confused Octaphyrin and the Formation of Its
 Mononuclear Complexes.
;
_journal_issue 19
_journal_name_full 'Organic letters'
_journal_page_first 4806
_journal_page_last 4809
_journal_paper_doi 10.1021/acs.orglett.5b02363
_journal_volume 17
_journal_year 2015
_chemical_formula_sum 'C93 H37 Cu F35 N14'
_chemical_formula_weight 2078.91
_chemical_name_systematic
; 
 ? 
;
_space_group_IT_number 2
_symmetry_cell_setting triclinic
_symmetry_space_group_name_Hall '-P 1'
_symmetry_space_group_name_H-M 'P -1'
_atom_sites_solution_hydrogens geom
_atom_sites_solution_primary direct
_atom_sites_solution_secondary difmap
_audit_creation_method SHELXL-97
_cell_angle_alpha 115.519(3)
_cell_angle_beta 101.669(3)
_cell_angle_gamma 92.884(3)
_cell_formula_units_Z 2
_cell_length_a 16.017(3)
_cell_length_b 18.231(3)
_cell_length_c 18.359(3)
_cell_measurement_reflns_used 7621
_cell_measurement_temperature 173(2)
_cell_measurement_theta_max 27.18
_cell_measurement_theta_min 2.39
_cell_volume 4680.3(14)
_computing_cell_refinement 'Bruker SAINT'
_computing_data_collection 'Bruker APEX2'
_computing_data_reduction 'Bruker SAINT'
_computing_molecular_graphics 'Bruker SHELXTL'
_computing_publication_material 'Bruker SHELXTL'
_computing_structure_refinement 'SHELXL-97 (Sheldrick, 1997)'
_computing_structure_solution 'SHELXS-97 (Sheldrick, 1990)'
_diffrn_ambient_temperature 173(2)
_diffrn_measured_fraction_theta_full 0.991
_diffrn_measured_fraction_theta_max 0.991
_diffrn_measurement_device_type 'Bruker APEX-II CCD'
_diffrn_measurement_method '\f and \w scans'
_diffrn_radiation_monochromator graphite
_diffrn_radiation_source 'fine-focus sealed tube'
_diffrn_radiation_type MoK\a
_diffrn_radiation_wavelength 0.71073
_diffrn_reflns_av_R_equivalents 0.0368
_diffrn_reflns_av_sigmaI/netI 0.0780
_diffrn_reflns_limit_h_max 19
_diffrn_reflns_limit_h_min -19
_diffrn_reflns_limit_k_max 22
_diffrn_reflns_limit_k_min -19
_diffrn_reflns_limit_l_max 22
_diffrn_reflns_limit_l_min -22
_diffrn_reflns_number 30616
_diffrn_reflns_theta_full 26.01
_diffrn_reflns_theta_max 26.01
_diffrn_reflns_theta_min 1.27
_diffrn_standards_decay_% 5.18
_diffrn_standards_number 0
_exptl_absorpt_coefficient_mu 0.357
_exptl_absorpt_correction_T_max 0.9652
_exptl_absorpt_correction_T_min 0.8012
_exptl_absorpt_correction_type multi-scan
_exptl_absorpt_process_details sadabs
_exptl_crystal_colour green
_exptl_crystal_density_diffrn 1.475
_exptl_crystal_density_method 'not measured'
_exptl_crystal_description prism
_exptl_crystal_F_000 2074
_exptl_crystal_size_max 0.65
_exptl_crystal_size_mid 0.11
_exptl_crystal_size_min 0.10
_platon_squeeze_details ' '
_refine_diff_density_max 0.790
_refine_diff_density_min -0.613
_refine_diff_density_rms 0.116
_refine_ls_extinction_method none
_refine_ls_goodness_of_fit_ref 0.982
_refine_ls_hydrogen_treatment constr
_refine_ls_matrix_type full
_refine_ls_number_parameters 1249
_refine_ls_number_reflns 18260
_refine_ls_number_restraints 25
_refine_ls_restrained_S_all 0.987
_refine_ls_R_factor_all 0.0996
_refine_ls_R_factor_gt 0.0693
_refine_ls_shift/su_max 0.003
_refine_ls_shift/su_mean 0.000
_refine_ls_structure_factor_coef Fsqd
_refine_ls_weighting_details 'calc w=1/[\s^2^(Fo^2^)+(0.1601P)^2^+0.0000P] where P=(Fo^2^+2Fc^2^)/3'
_refine_ls_weighting_scheme calc
_refine_ls_wR_factor_gt 0.2050
_refine_ls_wR_factor_ref 0.2318
_reflns_number_gt 12026
_reflns_number_total 18260
_reflns_threshold_expression >2sigma(I)
_cod_data_source_file ol5b02363_si_003.cif
_cod_data_source_block mo30401a
_cod_depositor_comments
;
The following automatic conversions were performed:

'_symmetry_cell_setting' value 'Triclinic' changed to 'triclinic'
according to
/usr/data/users/saulius/crontab/automatic-downloads/rss-feeds/ACS/lib/dictionaries/cif_core.dic
dictionary named 'cif_core.dic' version 2.4.2 from 2011-04-26.

Automatic conversion script
Id: cif_fix_values 3271 2015-04-21 07:52:19Z andrius 

 Adding full bibliography for 1531035--1531036.cif.
;
_cod_original_cell_volume 4680.4(13)
_cod_original_sg_symbol_H-M P-1
_cod_database_code 1531035

loop_
_symmetry_equiv_pos_as_xyz
'x, y, z'
'-x, -y, -z'

loop_
_atom_site_label
_atom_site_type_symbol
_atom_site_fract_x
_atom_site_fract_y
_atom_site_fract_z
_atom_site_U_iso_or_equiv
_atom_site_adp_type
_atom_site_occupancy
_atom_site_symmetry_multiplicity
_atom_site_calc_flag
_atom_site_refinement_flags
Cu1 Cu 0.19334(3) 0.15530(3) 0.43164(3) 0.01931(14) Uani 1 1 d .
N1 N 0.10098(19) 0.17690(19) 0.49712(18) 0.0196(6) Uani 1 1 d .
N2 N 0.2827(2) 0.22504(19) 0.53384(19) 0.0217(7) Uani 1 1 d .
N3 N 0.28192(19) 0.0961(2) 0.37865(18) 0.0220(7) Uani 1 1 d .
N4 N 0.12068(19) 0.12654(19) 0.31755(18) 0.0211(7) Uani 1 1 d .
N5 N -0.09890(19) 0.24269(19) 0.29359(19) 0.0225(7) Uani 1 1 d .
H5 H -0.1114 0.1887 0.2685 0.027 Uiso 1 1 calc R
N6 N -0.24694(19) 0.11907(19) 0.21048(18) 0.0207(6) Uani 1 1 d .
N7 N -0.1031(2) -0.08045(19) 0.22893(19) 0.0230(7) Uani 1 1 d .
N8 N 0.0346(2) -0.1193(2) 0.2631(2) 0.0280(7) Uani 1 1 d .
H8 H 0.0252 -0.1655 0.2168 0.034 Uiso 1 1 calc R
F1 F 0.10285(18) 0.43575(16) 0.67718(16) 0.0427(6) Uani 1 1 d .
F2 F 0.1011(2) 0.53154(19) 0.8339(2) 0.0663(10) Uani 1 1 d .
F3 F 0.1854(3) 0.4999(3) 0.95882(19) 0.0926(14) Uani 1 1 d .
F4 F 0.2729(3) 0.3697(3) 0.92339(18) 0.0817(12) Uani 1 1 d .
F5 F 0.27623(18) 0.27310(17) 0.76654(15) 0.0429(6) Uani 1 1 d .
F6 F 0.52444(19) 0.2812(3) 0.4679(3) 0.0758(11) Uani 1 1 d .
F7 F 0.69786(19) 0.2987(3) 0.5157(2) 0.0758(11) Uani 1 1 d .
F8 F 0.77326(16) 0.2092(2) 0.5861(2) 0.0610(9) Uani 1 1 d .
F9 F 0.6742(2) 0.0990(3) 0.6072(3) 0.1079(17) Uani 1 1 d U
F10 F 0.50041(19) 0.0842(2) 0.5641(3) 0.0812(12) Uani 1 1 d .
F11 F 0.19010(19) -0.16332(17) 0.18715(18) 0.0506(7) Uani 1 1 d .
F12 F 0.1893(3) -0.2712(2) 0.0318(2) 0.0857(12) Uani 1 1 d .
F13 F 0.1858(3) -0.2204(3) -0.08821(19) 0.0945(14) Uani 1 1 d .
F14 F 0.1866(2) -0.0587(3) -0.04875(18) 0.0800(12) Uani 1 1 d .
F15 F 0.19039(19) 0.04990(19) 0.10649(16) 0.0488(7) Uani 1 1 d .
F16 F 0.08746(15) 0.37516(15) 0.51387(14) 0.0331(6) Uani 1 1 d .
F17 F 0.24328(16) 0.46261(15) 0.60481(15) 0.0408(6) Uani 1 1 d .
F18 F 0.38151(16) 0.43754(17) 0.53800(18) 0.0486(7) Uani 1 1 d .
F19 F 0.36241(16) 0.32568(19) 0.37777(18) 0.0501(7) Uani 1 1 d .
F20 F 0.20608(16) 0.24242(16) 0.28309(14) 0.0378(6) Uani 1 1 d .
F21 F -0.24223(17) 0.37397(15) 0.17992(15) 0.0360(6) Uani 1 1 d .
F22 F -0.35870(19) 0.47388(16) 0.17870(18) 0.0484(7) Uani 1 1 d .
F23 F -0.48273(18) 0.48626(18) 0.2625(2) 0.0630(9) Uani 1 1 d .
F24 F -0.48928(19) 0.39723(19) 0.3480(2) 0.0659(10) Uani 1 1 d .
F25 F -0.37379(18) 0.29515(17) 0.34827(18) 0.0476(7) Uani 1 1 d .
F26 F -0.45620(16) -0.03304(16) 0.20101(14) 0.0398(6) Uani 1 1 d .
F27 F -0.60016(17) -0.14303(19) 0.11252(17) 0.0521(8) Uani 1 1 d .
F28 F -0.60853(18) -0.26122(18) -0.04282(18) 0.0555(8) Uani 1 1 d .
F29 F -0.46928(19) -0.26985(17) -0.10860(16) 0.0525(8) Uani 1 1 d .
F30 F -0.32544(16) -0.15992(17) -0.02135(15) 0.0410(6) Uani 1 1 d .
F31 F -0.14743(15) 0.17092(13) 0.39066(14) 0.0290(5) Uani 1 1 d .
F32 F -0.31821(16) 0.13535(16) 0.36648(15) 0.0375(6) Uani 1 1 d .
F33 F -0.38638(15) -0.00345(18) 0.36665(16) 0.0414(6) Uani 1 1 d .
F34 F -0.28108(17) -0.11085(16) 0.38428(18) 0.0445(7) Uani 1 1 d .
F35 F -0.11181(15) -0.07916(14) 0.40375(15) 0.0314(5) Uani 1 1 d .
C1 C 0.0144(2) 0.1403(2) 0.4752(2) 0.0206(8) Uani 1 1 d .
C2 C -0.0258(2) 0.1848(2) 0.5424(2) 0.0233(8) Uani 1 1 d .
H2 H -0.0843 0.1737 0.5425 0.028 Uiso 1 1 calc R
C3 C 0.0347(2) 0.2443(2) 0.6042(2) 0.0245(8) Uani 1 1 d .
H3 H 0.0274 0.2822 0.6568 0.029 Uiso 1 1 calc R
C4 C 0.1128(2) 0.2402(2) 0.5760(2) 0.0208(8) Uani 1 1 d .
C5 C 0.1910(2) 0.2924(2) 0.6269(2) 0.0229(8) Uani 1 1 d .
C6 C 0.2706(2) 0.2837(2) 0.6070(2) 0.0201(7) Uani 1 1 d .
C7 C 0.3528(3) 0.3308(2) 0.6613(2) 0.0255(8) Uani 1 1 d .
H7 H 0.3618 0.3772 0.7142 0.031 Uiso 1 1 calc R
C8 C 0.4144(3) 0.2969(3) 0.6230(2) 0.0289(9) Uani 1 1 d .
H8A H 0.4750 0.3139 0.6442 0.035 Uiso 1 1 calc R
C9 C 0.3706(2) 0.2297(2) 0.5439(2) 0.0215(8) Uani 1 1 d .
C10 C 0.4104(2) 0.1731(2) 0.4896(2) 0.0233(8) Uani 1 1 d .
C11 C 0.3680(2) 0.1076(3) 0.4121(2) 0.0255(8) Uani 1 1 d .
C12 C 0.4086(3) 0.0488(3) 0.3546(3) 0.0349(10) Uani 1 1 d .
H12 H 0.4680 0.0432 0.3636 0.042 Uiso 1 1 calc R
C13 C 0.3453(3) 0.0032(3) 0.2850(2) 0.0293(9) Uani 1 1 d .
H13 H 0.3525 -0.0410 0.2358 0.035 Uiso 1 1 calc R
C14 C 0.2660(3) 0.0324(2) 0.2978(2) 0.0271(9) Uani 1 1 d .
C15 C 0.1885(2) 0.0106(2) 0.2381(2) 0.0243(8) Uani 1 1 d .
C16 C 0.1196(2) 0.0550(2) 0.2477(2) 0.0234(8) Uani 1 1 d .
C17 C 0.0462(2) 0.0454(2) 0.1830(2) 0.0242(8) Uani 1 1 d .
H17 H 0.0278 0.0000 0.1291 0.029 Uiso 1 1 calc R
C18 C 0.0081(2) 0.1130(2) 0.2132(2) 0.0248(8) Uani 1 1 d .
H18 H -0.0422 0.1240 0.1844 0.030 Uiso 1 1 calc R
C19 C 0.0574(2) 0.1650(2) 0.2963(2) 0.0219(8) Uani 1 1 d .
C20 C 0.0560(2) 0.2507(2) 0.3446(2) 0.0229(8) Uani 1 1 d .
C21 C -0.0169(2) 0.2860(2) 0.3363(2) 0.0239(8) Uani 1 1 d .
C22 C -0.0269(3) 0.3715(2) 0.3653(3) 0.0294(9) Uani 1 1 d .
H22 H 0.0185 0.4168 0.3963 0.035 Uiso 1 1 calc R
C23 C -0.1105(3) 0.3770(3) 0.3414(3) 0.0308(9) Uani 1 1 d .
H23 H -0.1338 0.4266 0.3531 0.037 Uiso 1 1 calc R
C24 C -0.1588(2) 0.2949(2) 0.2952(2) 0.0225(8) Uani 1 1 d .
C25 C -0.2453(2) 0.2682(2) 0.2588(2) 0.0223(8) Uani 1 1 d .
C26 C -0.2850(2) 0.1836(2) 0.2138(2) 0.0210(8) Uani 1 1 d .
C27 C -0.3734(2) 0.1583(2) 0.1633(2) 0.0251(8) Uani 1 1 d .
H27 H -0.4130 0.1934 0.1566 0.030 Uiso 1 1 calc R
C28 C -0.3883(3) 0.0766(2) 0.1283(2) 0.0264(8) Uani 1 1 d .
H28 H -0.4401 0.0421 0.0906 0.032 Uiso 1 1 calc R
C29 C -0.3106(2) 0.0501(2) 0.1586(2) 0.0223(8) Uani 1 1 d .
C30 C -0.3048(2) -0.0300(2) 0.1424(2) 0.0216(8) Uani 1 1 d .
C31 C -0.2327(2) -0.0639(2) 0.1705(2) 0.0226(8) Uani 1 1 d .
C32 C -0.1485(2) -0.0254(2) 0.2130(2) 0.0222(8) Uani 1 1 d .
H32 H -0.1262 0.0299 0.2284 0.027 Uiso 1 1 calc R
C33 C -0.1581(3) -0.1557(2) 0.1964(2) 0.0292(9) Uani 1 1 d .
H33 H -0.1430 -0.2042 0.1996 0.035 Uiso 1 1 calc R
C34 C -0.2357(3) -0.1468(2) 0.1600(2) 0.0285(9) Uani 1 1 d .
H34 H -0.2848 -0.1886 0.1319 0.034 Uiso 1 1 calc R
C35 C -0.0205(2) -0.0632(2) 0.2829(2) 0.0211(8) Uani 1 1 d .
C36 C 0.0151(2) 0.0017(2) 0.3603(2) 0.0210(8) Uani 1 1 d .
C37 C 0.0986(2) -0.0174(2) 0.3877(2) 0.0230(8) Uani 1 1 d .
H37 H 0.1400 0.0160 0.4385 0.028 Uiso 1 1 calc R
C38 C 0.1076(3) -0.0916(3) 0.3279(2) 0.0298(9) Uani 1 1 d .
H38 H 0.1559 -0.1194 0.3305 0.036 Uiso 1 1 calc R
C39 C -0.0269(2) 0.0658(2) 0.4104(2) 0.0190(7) Uani 1 1 d .
C40 C 0.1910(2) 0.3517(2) 0.7150(2) 0.0257(8) Uani 1 1 d .
C41 C 0.1473(3) 0.4185(3) 0.7366(3) 0.0343(10) Uani 1 1 d .
C42 C 0.1448(3) 0.4683(3) 0.8175(3) 0.0453(12) Uani 1 1 d .
C43 C 0.1856(4) 0.4530(4) 0.8788(3) 0.0530(14) Uani 1 1 d .
C44 C 0.2317(4) 0.3879(4) 0.8621(3) 0.0541(15) Uani 1 1 d .
C45 C 0.2331(3) 0.3380(3) 0.7806(2) 0.0324(10) Uani 1 1 d .
C46 C 0.5074(2) 0.1818(3) 0.5150(2) 0.0253(8) Uani 1 1 d .
C47 C 0.5595(3) 0.2366(3) 0.5031(3) 0.0375(11) Uani 1 1 d .
C48 C 0.6486(3) 0.2454(3) 0.5270(3) 0.0427(12) Uani 1 1 d .
C49 C 0.6862(3) 0.2000(3) 0.5623(3) 0.0410(11) Uani 1 1 d .
C50 C 0.6368(3) 0.1440(4) 0.5736(4) 0.0505(13) Uani 1 1 d .
C51 C 0.5480(3) 0.1361(3) 0.5512(3) 0.0414(11) Uani 1 1 d .
C52 C 0.1867(3) -0.0527(3) 0.1523(2) 0.0336(10) Uani 1 1 d .
C53 C 0.1886(3) -0.1352(3) 0.1299(3) 0.0401(11) Uani 1 1 d .
C54 C 0.1887(4) -0.1921(3) 0.0501(3) 0.0547(15) Uani 1 1 d .
C55 C 0.1887(4) -0.1662(4) -0.0091(3) 0.0617(17) Uani 1 1 d .
C56 C 0.1870(4) -0.0839(4) 0.0090(3) 0.0558(15) Uani 1 1 d .
C57 C 0.1886(3) -0.0291(3) 0.0904(3) 0.0408(12) Uani 1 1 d .
C58 C 0.1405(2) 0.3023(2) 0.3957(2) 0.0232(8) Uani 1 1 d .
C59 C 0.1541(3) 0.3617(2) 0.4783(3) 0.0271(9) Uani 1 1 d .
C60 C 0.2333(3) 0.4068(2) 0.5258(3) 0.0293(9) Uani 1 1 d .
C61 C 0.3043(3) 0.3940(3) 0.4929(3) 0.0312(9) Uani 1 1 d .
C62 C 0.2941(3) 0.3371(3) 0.4104(3) 0.0328(10) Uani 1 1 d .
C63 C 0.2127(3) 0.2935(3) 0.3630(2) 0.0290(9) Uani 1 1 d .
C64 C -0.3036(2) 0.3305(2) 0.2636(2) 0.0235(8) Uani 1 1 d .
C65 C -0.3018(2) 0.3786(2) 0.2221(2) 0.0260(8) Uani 1 1 d .
C66 C -0.3616(3) 0.4297(2) 0.2216(3) 0.0323(10) Uani 1 1 d .
C67 C -0.4252(3) 0.4363(3) 0.2631(3) 0.0400(11) Uani 1 1 d .
C68 C -0.4284(3) 0.3908(3) 0.3054(3) 0.0377(11) Uani 1 1 d .
C69 C -0.3690(3) 0.3390(3) 0.3064(3) 0.0314(9) Uani 1 1 d .
C70 C -0.3853(2) -0.0909(2) 0.0926(2) 0.0237(8) Uani 1 1 d .
C71 C -0.4575(3) -0.0890(3) 0.1243(2) 0.0296(9) Uani 1 1 d .
C72 C -0.5315(3) -0.1464(3) 0.0799(3) 0.0343(10) Uani 1 1 d .
C73 C -0.5358(3) -0.2067(3) 0.0006(3) 0.0407(11) Uani 1 1 d .
C74 C -0.4660(3) -0.2104(3) -0.0314(3) 0.0338(10) Uani 1 1 d .
C75 C -0.3926(3) -0.1534(3) 0.0132(2) 0.0284(9) Uani 1 1 d .
C76 C -0.1221(2) 0.0471(2) 0.3976(2) 0.0197(8) Uani 1 1 d .
C77 C -0.1786(2) 0.0995(2) 0.3874(2) 0.0223(8) Uani 1 1 d .
C78 C -0.2664(3) 0.0832(3) 0.3761(2) 0.0272(9) Uani 1 1 d .
C79 C -0.3004(2) 0.0120(3) 0.3751(2) 0.0281(9) Uani 1 1 d .
C80 C -0.2480(3) -0.0422(2) 0.3838(2) 0.0277(9) Uani 1 1 d .
C81 C -0.1602(2) -0.0249(2) 0.3941(2) 0.0221(8) Uani 1 1 d .
C82 C 0.3940(3) 0.0890(4) 0.1535(4) 0.0501(13) Uani 1 1 d .
C83 C 0.3925(5) 0.1650(4) 0.2246(4) 0.0724(18) Uani 1 1 d .
H83A H 0.3468 0.1568 0.2499 0.109 Uiso 1 1 calc R
H83B H 0.3813 0.2077 0.2066 0.109 Uiso 1 1 calc R
H83C H 0.4484 0.1820 0.2655 0.109 Uiso 1 1 calc R
N9 N 0.3939(3) 0.0302(4) 0.0972(3) 0.0669(14) Uani 1 1 d .
C84 C 0.3702(10) 0.5610(10) 0.3593(11) 0.151(5) Uani 1 1 d U
C85 C 0.3789(8) 0.5244(7) 0.4083(9) 0.141(4) Uani 1 1 d U
H85A H 0.3762 0.4652 0.3747 0.212 Uiso 1 1 calc R
H85B H 0.3322 0.5341 0.4370 0.212 Uiso 1 1 calc R
H85C H 0.4346 0.5470 0.4495 0.212 Uiso 1 1 calc R
N10 N 0.3603(9) 0.5911(9) 0.3100(9) 0.186(5) Uani 1 1 d .
C86 C 0.8531(4) 0.4304(5) 0.5539(6) 0.093(3) Uani 1 1 d .
C87 C 0.8926(4) 0.3632(4) 0.5459(5) 0.078(2) Uani 1 1 d .
H87A H 0.9539 0.3761 0.5496 0.117 Uiso 1 1 calc R
H87B H 0.8653 0.3166 0.4918 0.117 Uiso 1 1 calc R
H87C H 0.8868 0.3491 0.5907 0.117 Uiso 1 1 calc R
N11 N 0.8253(6) 0.4869(5) 0.5655(8) 0.157(4) Uani 1 1 d U
C88 C 0.882(2) 0.372(2) 0.792(2) 0.361(18) Uiso 1 1 d D
C89 C 0.7988(17) 0.3668(15) 0.8113(15) 0.291(11) Uiso 1 1 d D
H89A H 0.7897 0.4220 0.8481 0.436 Uiso 1 1 calc R
H89B H 0.7981 0.3317 0.8394 0.436 Uiso 1 1 calc R
H89C H 0.7527 0.3433 0.7598 0.436 Uiso 1 1 calc R
N12 N 0.9371(12) 0.3802(11) 0.7668(11) 0.232(7) Uiso 1 1 d .
C93 C 0.5320(8) 0.7993(8) 0.2453(8) 0.143(4) Uiso 1 1 d .
H93A H 0.5300 0.8474 0.2345 0.215 Uiso 1 1 calc R
H93B H 0.5656 0.7617 0.2109 0.215 Uiso 1 1 calc R
H93C H 0.5592 0.8171 0.3043 0.215 Uiso 1 1 calc R
N13 N 0.2914(14) 0.3477(13) 0.2070(13) 0.280(9) Uiso 1 1 d .
C92 C 0.4467(14) 0.7581(13) 0.2254(12) 0.210(7) Uiso 1 1 d .
C90 C 0.2943(18) 0.3709(17) 0.1594(18) 0.279(12) Uiso 1 1 d .
N14 N 0.3778(19) 0.7105(17) 0.2198(16) 0.365(13) Uiso 1 1 d .
C91 C 0.3213(15) 0.4106(14) 0.1130(14) 0.286(11) Uiso 1 1 d .
H91A H 0.3844 0.4243 0.1291 0.429 Uiso 1 1 calc R
H91B H 0.2959 0.4611 0.1252 0.429 Uiso 1 1 calc R
H91C H 0.3020 0.3734 0.0532 0.429 Uiso 1 1 calc R

loop_
_atom_site_aniso_label
_atom_site_aniso_U_11
_atom_site_aniso_U_22
_atom_site_aniso_U_33
_atom_site_aniso_U_23
_atom_site_aniso_U_13
_atom_site_aniso_U_12
Cu1 0.0111(2) 0.0244(3) 0.0181(2) 0.00543(19) 0.00408(17) 0.00292(17)
N1 0.0112(15) 0.0224(16) 0.0192(15) 0.0045(13) 0.0033(12) 0.0009(12)
N2 0.0160(16) 0.0234(17) 0.0231(15) 0.0060(13) 0.0095(13) 0.0030(13)
N3 0.0093(15) 0.0345(18) 0.0180(15) 0.0094(14) 0.0004(12) 0.0038(13)
N4 0.0139(15) 0.0238(17) 0.0216(15) 0.0063(13) 0.0052(12) 0.0022(13)
N5 0.0126(15) 0.0199(16) 0.0289(16) 0.0072(14) 0.0014(12) 0.0014(12)
N6 0.0144(15) 0.0223(16) 0.0228(15) 0.0088(13) 0.0027(12) 0.0012(12)
N7 0.0144(15) 0.0243(17) 0.0257(16) 0.0083(14) 0.0027(12) 0.0031(13)
N8 0.0224(18) 0.0283(18) 0.0241(16) 0.0045(14) 0.0023(13) 0.0097(14)
F1 0.0393(15) 0.0380(15) 0.0473(15) 0.0116(13) 0.0184(12) 0.0166(12)
F2 0.066(2) 0.0436(17) 0.071(2) -0.0029(15) 0.0442(18) 0.0186(16)
F3 0.113(3) 0.093(3) 0.0333(17) -0.0135(17) 0.0368(19) 0.009(2)
F4 0.100(3) 0.111(3) 0.0282(15) 0.0271(18) 0.0131(17) 0.020(2)
F5 0.0476(17) 0.0450(16) 0.0362(14) 0.0174(12) 0.0118(12) 0.0110(13)
F6 0.0265(16) 0.119(3) 0.125(3) 0.100(3) 0.0083(17) 0.0027(17)
F7 0.0231(16) 0.114(3) 0.111(3) 0.073(3) 0.0143(17) -0.0093(17)
F8 0.0096(13) 0.095(2) 0.077(2) 0.0413(19) 0.0014(13) 0.0083(14)
F9 0.0335(19) 0.145(4) 0.201(5) 0.137(4) 0.009(2) 0.024(2)
F10 0.0261(16) 0.104(3) 0.153(4) 0.103(3) 0.0030(19) 0.0025(17)
F11 0.0532(19) 0.0400(16) 0.0513(17) 0.0097(14) 0.0195(14) 0.0196(14)
F12 0.108(3) 0.046(2) 0.071(2) -0.0114(17) 0.041(2) 0.020(2)
F13 0.096(3) 0.101(3) 0.0334(17) -0.0245(18) 0.0330(18) 0.006(2)
F14 0.078(3) 0.125(3) 0.0325(16) 0.0250(19) 0.0287(17) 0.015(2)
F15 0.0503(18) 0.0601(19) 0.0407(15) 0.0224(14) 0.0220(13) 0.0091(14)
F16 0.0209(12) 0.0354(13) 0.0344(13) 0.0055(11) 0.0125(10) 0.0057(10)
F17 0.0295(14) 0.0336(14) 0.0349(13) -0.0029(11) 0.0016(11) -0.0034(11)
F18 0.0195(13) 0.0461(16) 0.0592(17) 0.0101(14) 0.0015(12) -0.0126(12)
F19 0.0219(14) 0.0623(19) 0.0555(17) 0.0143(15) 0.0191(12) -0.0061(13)
F20 0.0269(13) 0.0480(15) 0.0289(12) 0.0088(11) 0.0098(10) -0.0062(11)
F21 0.0399(15) 0.0336(14) 0.0418(14) 0.0205(12) 0.0167(12) 0.0087(11)
F22 0.0496(18) 0.0347(15) 0.0558(17) 0.0227(14) -0.0036(14) 0.0110(13)
F23 0.0304(16) 0.0393(16) 0.102(3) 0.0193(17) 0.0070(16) 0.0188(13)
F24 0.0370(17) 0.0535(19) 0.101(3) 0.0168(18) 0.0452(18) 0.0128(14)
F25 0.0439(17) 0.0492(17) 0.0584(17) 0.0254(15) 0.0279(14) 0.0088(13)
F26 0.0290(14) 0.0470(16) 0.0266(12) 0.0023(11) 0.0069(10) -0.0031(11)
F27 0.0258(14) 0.066(2) 0.0477(16) 0.0115(14) 0.0105(12) -0.0102(13)
F28 0.0348(16) 0.0469(17) 0.0500(17) 0.0008(14) -0.0069(13) -0.0208(13)
F29 0.0449(17) 0.0427(16) 0.0338(14) -0.0104(12) -0.0008(12) 0.0031(13)
F30 0.0283(14) 0.0505(16) 0.0296(13) 0.0038(12) 0.0089(10) 0.0093(12)
F31 0.0270(12) 0.0231(12) 0.0377(13) 0.0136(10) 0.0096(10) 0.0055(10)
F32 0.0245(13) 0.0484(15) 0.0442(14) 0.0215(12) 0.0127(11) 0.0211(11)
F33 0.0137(12) 0.0638(18) 0.0516(15) 0.0295(14) 0.0110(11) 0.0033(11)
F34 0.0296(14) 0.0413(15) 0.0673(18) 0.0289(14) 0.0139(13) -0.0047(12)
F35 0.0245(12) 0.0338(13) 0.0418(13) 0.0225(11) 0.0073(10) 0.0074(10)
C1 0.0097(17) 0.028(2) 0.0231(18) 0.0101(16) 0.0054(14) 0.0027(14)
C2 0.0167(19) 0.028(2) 0.0249(19) 0.0109(17) 0.0076(15) 0.0044(15)
C3 0.0189(19) 0.029(2) 0.0220(18) 0.0080(16) 0.0062(15) 0.0050(16)
C4 0.0190(19) 0.0196(18) 0.0205(17) 0.0056(15) 0.0057(14) 0.0044(15)
C5 0.0205(19) 0.0199(19) 0.0260(19) 0.0062(16) 0.0105(15) 0.0021(15)
C6 0.0153(18) 0.0215(19) 0.0216(18) 0.0085(15) 0.0040(14) 0.0014(14)
C7 0.022(2) 0.021(2) 0.0242(19) 0.0016(16) 0.0084(16) -0.0027(16)
C8 0.0158(19) 0.035(2) 0.0250(19) 0.0061(18) 0.0021(15) -0.0041(17)
C9 0.0132(18) 0.026(2) 0.0242(18) 0.0111(16) 0.0022(14) 0.0015(15)
C10 0.0127(18) 0.029(2) 0.0247(19) 0.0092(17) 0.0053(15) 0.0035(15)
C11 0.0136(18) 0.033(2) 0.0245(19) 0.0070(17) 0.0069(15) 0.0036(16)
C12 0.019(2) 0.042(3) 0.032(2) 0.0043(19) 0.0104(17) 0.0100(18)
C13 0.018(2) 0.036(2) 0.0226(19) 0.0042(17) 0.0009(15) 0.0104(17)
C14 0.022(2) 0.029(2) 0.027(2) 0.0072(17) 0.0110(16) 0.0056(17)
C15 0.021(2) 0.029(2) 0.0218(18) 0.0091(16) 0.0076(15) 0.0028(16)
C16 0.0137(18) 0.034(2) 0.0184(17) 0.0078(16) 0.0048(14) 0.0013(16)
C17 0.0159(19) 0.028(2) 0.0187(17) 0.0020(16) 0.0047(14) 0.0000(15)
C18 0.0156(19) 0.030(2) 0.0261(19) 0.0121(17) 0.0019(15) 0.0011(16)
C19 0.0156(18) 0.028(2) 0.0237(18) 0.0125(16) 0.0075(15) 0.0008(15)
C20 0.021(2) 0.024(2) 0.0249(19) 0.0125(16) 0.0056(15) 0.0006(16)
C21 0.0159(19) 0.026(2) 0.0269(19) 0.0097(16) 0.0056(15) -0.0004(15)
C22 0.024(2) 0.023(2) 0.040(2) 0.0131(18) 0.0060(17) -0.0016(16)
C23 0.026(2) 0.021(2) 0.038(2) 0.0091(18) 0.0034(18) 0.0021(17)
C24 0.0186(19) 0.025(2) 0.0260(19) 0.0132(16) 0.0052(15) 0.0054(15)
C25 0.0175(19) 0.026(2) 0.0235(18) 0.0110(16) 0.0048(15) 0.0037(15)
C26 0.0165(18) 0.024(2) 0.0201(17) 0.0071(15) 0.0046(14) 0.0056(15)
C27 0.0172(19) 0.026(2) 0.030(2) 0.0120(17) 0.0008(15) 0.0061(16)
C28 0.019(2) 0.025(2) 0.028(2) 0.0083(17) -0.0017(16) 0.0023(16)
C29 0.0186(19) 0.023(2) 0.0201(18) 0.0059(15) 0.0035(14) 0.0021(15)
C30 0.0196(19) 0.0225(19) 0.0193(17) 0.0066(15) 0.0043(14) 0.0035(15)
C31 0.0207(19) 0.025(2) 0.0178(17) 0.0059(15) 0.0038(14) 0.0033(15)
C32 0.0187(19) 0.0190(19) 0.0250(19) 0.0058(16) 0.0066(15) 0.0045(15)
C33 0.031(2) 0.0183(19) 0.032(2) 0.0094(17) -0.0015(17) 0.0023(17)
C34 0.025(2) 0.020(2) 0.030(2) 0.0048(17) -0.0012(16) -0.0005(16)
C35 0.0165(18) 0.0214(19) 0.0219(18) 0.0060(15) 0.0055(14) 0.0065(15)
C36 0.0128(18) 0.028(2) 0.0233(18) 0.0124(16) 0.0043(14) 0.0031(15)
C37 0.0155(18) 0.027(2) 0.0247(18) 0.0112(16) 0.0009(15) 0.0032(15)
C38 0.020(2) 0.034(2) 0.031(2) 0.0104(18) 0.0038(16) 0.0115(17)
C39 0.0098(17) 0.027(2) 0.0219(17) 0.0132(16) 0.0018(13) 0.0029(14)
C40 0.0185(19) 0.028(2) 0.0226(19) 0.0048(16) 0.0044(15) -0.0052(16)
C41 0.028(2) 0.030(2) 0.037(2) 0.0061(19) 0.0161(19) -0.0003(18)
C42 0.041(3) 0.034(3) 0.048(3) 0.003(2) 0.021(2) 0.003(2)
C43 0.055(3) 0.060(3) 0.022(2) -0.003(2) 0.015(2) 0.001(3)
C44 0.051(3) 0.070(4) 0.027(2) 0.010(2) 0.011(2) -0.003(3)
C45 0.031(2) 0.036(2) 0.024(2) 0.0081(18) 0.0061(17) 0.0006(19)
C46 0.0110(18) 0.038(2) 0.0229(18) 0.0115(17) 0.0022(14) 0.0024(16)
C47 0.023(2) 0.057(3) 0.041(2) 0.030(2) 0.0078(19) 0.006(2)
C48 0.022(2) 0.061(3) 0.044(3) 0.023(2) 0.0079(19) -0.005(2)
C49 0.012(2) 0.064(3) 0.041(2) 0.020(2) 0.0028(18) 0.006(2)
C50 0.018(2) 0.068(4) 0.077(4) 0.047(3) 0.000(2) 0.011(2)
C51 0.019(2) 0.046(3) 0.058(3) 0.026(2) 0.003(2) 0.002(2)
C52 0.016(2) 0.043(3) 0.026(2) -0.0006(19) 0.0091(16) 0.0044(18)
C53 0.038(3) 0.043(3) 0.030(2) 0.005(2) 0.014(2) 0.015(2)
C54 0.047(3) 0.044(3) 0.046(3) -0.008(2) 0.020(2) 0.008(2)
C55 0.055(4) 0.071(4) 0.031(3) -0.007(3) 0.023(2) 0.000(3)
C56 0.043(3) 0.083(4) 0.025(2) 0.008(3) 0.014(2) 0.002(3)
C57 0.028(2) 0.058(3) 0.025(2) 0.006(2) 0.0131(18) 0.003(2)
C58 0.0139(18) 0.029(2) 0.0262(19) 0.0145(17) -0.0005(15) 0.0002(15)
C59 0.018(2) 0.028(2) 0.037(2) 0.0139(18) 0.0105(17) 0.0035(16)
C60 0.027(2) 0.025(2) 0.031(2) 0.0101(18) 0.0043(17) 0.0013(17)
C61 0.017(2) 0.025(2) 0.041(2) 0.0098(19) 0.0003(17) -0.0075(16)
C62 0.0137(19) 0.038(2) 0.044(2) 0.015(2) 0.0111(17) -0.0045(17)
C63 0.026(2) 0.031(2) 0.028(2) 0.0114(18) 0.0055(17) 0.0000(17)
C64 0.0142(18) 0.023(2) 0.0246(19) 0.0066(16) -0.0023(14) 0.0004(15)
C65 0.0161(19) 0.0204(19) 0.028(2) 0.0007(16) 0.0012(15) 0.0001(15)
C66 0.031(2) 0.018(2) 0.038(2) 0.0080(18) -0.0011(18) 0.0068(17)
C67 0.018(2) 0.023(2) 0.057(3) 0.003(2) 0.001(2) 0.0054(17)
C68 0.016(2) 0.032(2) 0.050(3) 0.004(2) 0.0126(19) -0.0015(17)
C69 0.022(2) 0.028(2) 0.038(2) 0.0086(19) 0.0087(18) 0.0033(17)
C70 0.021(2) 0.023(2) 0.0244(19) 0.0109(16) -0.0009(15) 0.0050(16)
C71 0.026(2) 0.032(2) 0.0220(19) 0.0053(17) 0.0046(16) 0.0020(17)
C72 0.020(2) 0.038(2) 0.034(2) 0.0076(19) 0.0041(17) -0.0037(18)
C73 0.029(2) 0.037(3) 0.035(2) 0.005(2) -0.0081(19) -0.012(2)
C74 0.032(2) 0.023(2) 0.026(2) -0.0016(17) -0.0036(18) 0.0006(18)
C75 0.027(2) 0.028(2) 0.0243(19) 0.0075(17) 0.0034(16) 0.0064(17)
C76 0.0123(17) 0.030(2) 0.0162(16) 0.0102(15) 0.0041(13) 0.0035(15)
C77 0.0166(18) 0.031(2) 0.0190(17) 0.0102(16) 0.0055(14) 0.0032(16)
C78 0.020(2) 0.036(2) 0.0242(19) 0.0117(18) 0.0063(15) 0.0095(17)
C79 0.0149(19) 0.043(2) 0.026(2) 0.0148(19) 0.0066(15) 0.0020(17)
C80 0.022(2) 0.029(2) 0.028(2) 0.0089(17) 0.0091(16) -0.0065(17)
C81 0.0162(18) 0.0225(19) 0.0215(18) 0.0047(15) 0.0034(14) 0.0052(15)
C82 0.032(3) 0.065(4) 0.053(3) 0.026(3) 0.012(2) 0.006(3)
C83 0.081(5) 0.064(4) 0.071(4) 0.024(3) 0.032(4) 0.007(3)
N9 0.044(3) 0.083(4) 0.066(3) 0.027(3) 0.012(2) 0.014(3)
C84 0.115(9) 0.157(11) 0.165(12) 0.048(9) 0.053(9) 0.050(8)
C85 0.122(8) 0.122(8) 0.235(12) 0.098(8) 0.106(9) 0.066(6)
N10 0.149(11) 0.182(12) 0.168(12) 0.036(9) 0.014(9) 0.027(9)
C86 0.045(4) 0.068(4) 0.210(9) 0.090(6) 0.056(5) 0.021(3)
C87 0.047(4) 0.076(5) 0.138(7) 0.065(5) 0.036(4) 0.019(3)
N11 0.126(7) 0.110(6) 0.328(12) 0.152(7) 0.119(7) 0.058(5)

loop_
_atom_type_symbol
_atom_type_description
_atom_type_scat_dispersion_real
_atom_type_scat_dispersion_imag
_atom_type_scat_source
C C 0.0033 0.0016 'International Tables Vol C Tables 4.2.6.8 and 6.1.1.4'
H H 0.0000 0.0000 'International Tables Vol C Tables 4.2.6.8 and 6.1.1.4'
N N 0.0061 0.0033 'International Tables Vol C Tables 4.2.6.8 and 6.1.1.4'
F F 0.0171 0.0103 'International Tables Vol C Tables 4.2.6.8 and 6.1.1.4'
Cu Cu 0.3201 1.2651 'International Tables Vol C Tables 4.2.6.8 and 6.1.1.4'

loop_
_geom_angle_atom_site_label_1
_geom_angle_atom_site_label_2
_geom_angle_atom_site_label_3
_geom_angle
N2 Cu1 N3 90.47(12)
N2 Cu1 N4 153.64(13)
N3 Cu1 N4 88.49(12)
N2 Cu1 N1 90.82(12)
N3 Cu1 N1 156.69(13)
N4 Cu1 N1 100.36(12)
C4 N1 C1 104.7(3)
C4 N1 Cu1 123.3(2)
C1 N1 Cu1 131.8(2)
C6 N2 C9 105.9(3)
C6 N2 Cu1 127.1(2)
C9 N2 Cu1 126.7(2)
C11 N3 C14 106.5(3)
C11 N3 Cu1 128.1(2)
C14 N3 Cu1 125.4(2)
C19 N4 C16 107.5(3)
C19 N4 Cu1 128.0(2)
C16 N4 Cu1 123.9(3)
C24 N5 C21 111.5(3)
C26 N6 C29 104.9(3)
C32 N7 C33 109.0(3)
C32 N7 C35 126.9(3)
C33 N7 C35 123.0(3)
C35 N8 C38 108.6(3)
C39 C1 N1 129.0(3)
C39 C1 C2 120.5(3)
N1 C1 C2 109.4(3)
C3 C2 C1 107.5(3)
C2 C3 C4 107.2(3)
N1 C4 C5 126.2(3)
N1 C4 C3 111.1(3)
C5 C4 C3 122.6(3)
C6 C5 C4 124.7(3)
C6 C5 C40 117.4(3)
C4 C5 C40 116.9(3)
N2 C6 C5 124.4(3)
N2 C6 C7 109.7(3)
C5 C6 C7 125.8(3)
C8 C7 C6 107.3(3)
C7 C8 C9 106.7(3)
N2 C9 C10 124.5(3)
N2 C9 C8 110.1(3)
C10 C9 C8 125.1(4)
C9 C10 C11 125.4(4)
C9 C10 C46 117.7(3)
C11 C10 C46 116.9(3)
N3 C11 C10 123.3(3)
N3 C11 C12 110.5(3)
C10 C11 C12 126.0(4)
C13 C12 C11 106.1(4)
C12 C13 C14 108.6(4)
C15 C14 N3 124.4(3)
C15 C14 C13 126.8(4)
N3 C14 C13 108.2(3)
C14 C15 C16 124.4(4)
C14 C15 C52 116.7(3)
C16 C15 C52 117.4(3)
N4 C16 C15 124.0(3)
N4 C16 C17 108.3(3)
C15 C16 C17 126.4(3)
C18 C17 C16 107.1(3)
C17 C18 C19 107.4(3)
N4 C19 C18 109.3(3)
N4 C19 C20 122.2(3)
C18 C19 C20 127.0(4)
C21 C20 C19 122.4(3)
C21 C20 C58 120.7(3)
C19 C20 C58 116.2(3)
C20 C21 N5 124.7(4)
C20 C21 C22 130.3(4)
N5 C21 C22 105.0(3)
C23 C22 C21 109.4(4)
C22 C23 C24 108.5(4)
C25 C24 N5 123.6(3)
C25 C24 C23 130.7(4)
N5 C24 C23 105.6(3)
C24 C25 C26 124.9(3)
C24 C25 C64 118.7(3)
C26 C25 C64 116.4(3)
N6 C26 C25 125.9(3)
N6 C26 C27 111.7(3)
C25 C26 C27 122.4(3)
C28 C27 C26 106.8(3)
C27 C28 C29 107.0(3)
C30 C29 N6 126.7(3)
C30 C29 C28 123.6(3)
N6 C29 C28 109.5(3)
C29 C30 C31 129.1(3)
C29 C30 C70 116.2(3)
C31 C30 C70 114.6(3)
C32 C31 C34 105.8(3)
C32 C31 C30 128.8(4)
C34 C31 C30 125.4(3)
N7 C32 C31 108.5(3)
C34 C33 N7 107.6(3)
C33 C34 C31 109.1(4)
N8 C35 C36 110.1(3)
N8 C35 N7 119.5(3)
C36 C35 N7 130.2(3)
C35 C36 C39 127.8(3)
C35 C36 C37 104.9(3)
C39 C36 C37 126.3(3)
C38 C37 C36 108.3(3)
C37 C38 N8 108.2(3)
C1 C39 C36 125.4(3)
C1 C39 C76 116.7(3)
C36 C39 C76 117.6(3)
C45 C40 C41 115.4(4)
C45 C40 C5 119.7(4)
C41 C40 C5 124.8(4)
F1 C41 C42 117.2(4)
F1 C41 C40 119.9(4)
C42 C41 C40 122.9(4)
C43 C42 F2 120.2(5)
C43 C42 C41 120.0(5)
F2 C42 C41 119.9(5)
C42 C43 F3 122.3(5)
C42 C43 C44 120.4(4)
F3 C43 C44 117.3(5)
F4 C44 C45 119.1(5)
F4 C44 C43 121.8(4)
C45 C44 C43 119.1(5)
F5 C45 C44 117.2(4)
F5 C45 C40 120.5(4)
C44 C45 C40 122.2(5)
C47 C46 C51 117.4(4)
C47 C46 C10 120.9(4)
C51 C46 C10 121.7(4)
F6 C47 C46 120.1(4)
F6 C47 C48 118.8(4)
C46 C47 C48 121.1(4)
F7 C48 C49 119.5(4)
F7 C48 C47 120.4(5)
C49 C48 C47 120.1(4)
C48 C49 F8 119.9(4)
C48 C49 C50 120.5(4)
F8 C49 C50 119.6(4)
F9 C50 C49 120.1(4)
F9 C50 C51 120.4(5)
C49 C50 C51 119.6(4)
F10 C51 C50 119.8(4)
F10 C51 C46 118.8(4)
C50 C51 C46 121.4(4)
C53 C52 C57 115.7(4)
C53 C52 C15 124.4(4)
C57 C52 C15 119.8(4)
F11 C53 C52 119.8(4)
F11 C53 C54 117.2(5)
C52 C53 C54 122.9(5)
F12 C54 C55 120.6(5)
F12 C54 C53 120.3(5)
C55 C54 C53 119.2(5)
F13 C55 C54 120.7(6)
F13 C55 C56 118.2(6)
C54 C55 C56 121.1(5)
F14 C56 C57 121.4(6)
F14 C56 C55 121.1(5)
C57 C56 C55 117.4(5)
F15 C57 C52 120.4(4)
F15 C57 C56 116.0(5)
C52 C57 C56 123.6(5)
C63 C58 C59 115.5(3)
C63 C58 C20 120.9(3)
C59 C58 C20 123.6(3)
F16 C59 C60 117.8(4)
F16 C59 C58 119.2(3)
C60 C59 C58 122.9(4)
F17 C60 C59 120.8(4)
F17 C60 C61 119.0(4)
C59 C60 C61 120.2(4)
F18 C61 C60 120.9(4)
F18 C61 C62 119.8(4)
C60 C61 C62 119.2(4)
F19 C62 C61 119.4(4)
F19 C62 C63 121.1(4)
C61 C62 C63 119.4(4)
F20 C63 C62 116.7(4)
F20 C63 C58 120.7(3)
C62 C63 C58 122.6(4)
C65 C64 C69 116.1(4)
C65 C64 C25 123.2(3)
C69 C64 C25 120.6(3)
F21 C65 C66 118.6(4)
F21 C65 C64 119.8(3)
C66 C65 C64 121.6(4)
F22 C66 C65 119.7(4)
F22 C66 C67 119.1(4)
C65 C66 C67 121.2(4)
F23 C67 C68 120.3(4)
F23 C67 C66 120.9(5)
C68 C67 C66 118.8(4)
F24 C68 C67 120.0(4)
F24 C68 C69 119.2(4)
C67 C68 C69 120.8(4)
F25 C69 C68 119.4(4)
F25 C69 C64 119.1(4)
C68 C69 C64 121.5(4)
C75 C70 C71 115.7(4)
C75 C70 C30 122.7(4)
C71 C70 C30 121.5(3)
F26 C71 C72 117.3(4)
F26 C71 C70 120.5(4)
C72 C71 C70 122.2(4)
F27 C72 C73 119.6(4)
F27 C72 C71 120.7(4)
C73 C72 C71 119.7(4)
F28 C73 C74 121.3(4)
F28 C73 C72 119.4(4)
C74 C73 C72 119.3(4)
F29 C74 C73 119.7(4)
F29 C74 C75 119.6(4)
C73 C74 C75 120.7(4)
F30 C75 C74 118.2(4)
F30 C75 C70 119.4(4)
C74 C75 C70 122.4(4)
C81 C76 C77 115.6(3)
C81 C76 C39 121.7(3)
C77 C76 C39 122.7(3)
F31 C77 C78 117.0(3)
F31 C77 C76 119.8(3)
C78 C77 C76 123.2(4)
F32 C78 C79 120.1(4)
F32 C78 C77 121.2(4)
C79 C78 C77 118.7(4)
F33 C79 C80 120.3(4)
F33 C79 C78 119.2(4)
C80 C79 C78 120.5(4)
F34 C80 C79 120.4(4)
F34 C80 C81 119.9(4)
C79 C80 C81 119.7(4)
F35 C81 C80 117.3(3)
F35 C81 C76 120.5(3)
C80 C81 C76 122.2(4)
N9 C82 C83 178.6(7)
N10 C84 C85 176.7(19)
N11 C86 C87 175.2(13)
N12 C88 C89 167(4)
N14 C92 C93 164(2)
N13 C90 C91 164(3)

loop_
_geom_bond_atom_site_label_1
_geom_bond_atom_site_label_2
_geom_bond_distance
Cu1 N2 1.965(3)
Cu1 N3 1.983(3)
Cu1 N4 2.006(3)
Cu1 N1 2.039(3)
N1 C4 1.375(5)
N1 C1 1.407(4)
N2 C6 1.368(5)
N2 C9 1.376(5)
N3 C11 1.356(5)
N3 C14 1.396(5)
N4 C19 1.349(5)
N4 C16 1.376(5)
N5 C24 1.380(5)
N5 C21 1.382(5)
N6 C26 1.336(5)
N6 C29 1.405(5)
N7 C32 1.364(5)
N7 C33 1.405(5)
N7 C35 1.410(5)
N8 C35 1.363(5)
N8 C38 1.377(5)
F1 C41 1.342(5)
F2 C42 1.334(6)
F3 C43 1.345(5)
F4 C44 1.362(7)
F5 C45 1.355(5)
F6 C47 1.321(5)
F7 C48 1.333(6)
F8 C49 1.353(5)
F9 C50 1.322(6)
F10 C51 1.313(6)
F11 C53 1.351(6)
F12 C54 1.335(7)
F13 C55 1.349(6)
F14 C56 1.323(7)
F15 C57 1.337(6)
F16 C59 1.340(4)
F17 C60 1.336(5)
F18 C61 1.328(4)
F19 C62 1.335(5)
F20 C63 1.335(5)
F21 C65 1.330(5)
F22 C66 1.352(5)
F23 C67 1.329(5)
F24 C68 1.348(5)
F25 C69 1.335(5)
F26 C71 1.331(5)
F27 C72 1.346(5)
F28 C73 1.344(5)
F29 C74 1.352(5)
F30 C75 1.341(5)
F31 C77 1.343(4)
F32 C78 1.337(5)
F33 C79 1.355(4)
F34 C80 1.338(5)
F35 C81 1.335(4)
C1 C39 1.377(5)
C1 C2 1.451(5)
C2 C3 1.338(5)
C3 C4 1.442(5)
C4 C5 1.411(5)
C5 C6 1.394(5)
C5 C40 1.510(5)
C6 C7 1.443(5)
C7 C8 1.348(6)
C8 C9 1.438(5)
C9 C10 1.380(5)
C10 C11 1.405(5)
C10 C46 1.509(5)
C11 C12 1.436(5)
C12 C13 1.353(6)
C13 C14 1.426(5)
C14 C15 1.388(5)
C15 C16 1.396(5)
C15 C52 1.492(5)
C16 C17 1.436(5)
C17 C18 1.350(6)
C18 C19 1.429(5)
C19 C20 1.430(5)
C20 C21 1.373(5)
C20 C58 1.482(5)
C21 C22 1.443(6)
C22 C23 1.345(6)
C23 C24 1.443(5)
C24 C25 1.372(5)
C25 C26 1.434(5)
C25 C64 1.491(5)
C26 C27 1.454(5)
C27 C28 1.328(6)
C28 C29 1.451(5)
C29 C30 1.372(5)
C30 C31 1.444(5)
C30 C70 1.494(5)
C31 C32 1.389(5)
C31 C34 1.436(6)
C33 C34 1.340(6)
C35 C36 1.378(5)
C36 C39 1.438(5)
C36 C37 1.445(5)
C37 C38 1.364(6)
C39 C76 1.495(5)
C40 C45 1.383(6)
C40 C41 1.383(6)
C41 C42 1.376(6)
C42 C43 1.328(8)
C43 C44 1.383(8)
C44 C45 1.382(6)
C46 C47 1.384(6)
C46 C51 1.385(6)
C47 C48 1.386(6)
C48 C49 1.349(7)
C49 C50 1.371(7)
C50 C51 1.380(6)
C52 C53 1.381(7)
C52 C57 1.383(7)
C53 C54 1.383(6)
C54 C55 1.358(9)
C55 C56 1.393(9)
C56 C57 1.388(6)
C58 C63 1.391(6)
C58 C59 1.396(5)
C59 C60 1.369(6)
C60 C61 1.377(6)
C61 C62 1.387(6)
C62 C63 1.389(6)
C64 C65 1.391(6)
C64 C69 1.407(6)
C65 C66 1.370(6)
C66 C67 1.372(7)
C67 C68 1.365(7)
C68 C69 1.377(6)
C70 C75 1.387(5)
C70 C71 1.393(6)
C71 C72 1.383(6)
C72 C73 1.380(6)
C73 C74 1.355(7)
C74 C75 1.375(6)
C76 C81 1.389(5)
C76 C77 1.392(5)
C77 C78 1.377(5)
C78 C79 1.375(6)
C79 C80 1.367(6)
C80 C81 1.383(5)
C82 N9 1.123(7)
C82 C83 1.442(9)
C84 N10 1.234(19)
C84 C85 1.323(19)
C86 N11 1.095(9)
C86 C87 1.371(9)
C88 N12 1.10(3)
C88 C89 1.459(18)
C93 C92 1.42(2)
N13 C90 1.13(3)
C92 N14 1.33(3)
C90 C91 1.44(3)

loop_
_geom_torsion_atom_site_label_1
_geom_torsion_atom_site_label_2
_geom_torsion_atom_site_label_3
_geom_torsion_atom_site_label_4
_geom_torsion
N2 Cu1 N1 C4 16.5(3)
N3 Cu1 N1 C4 109.6(4)
N4 Cu1 N1 C4 -139.5(3)
N2 Cu1 N1 C1 -169.0(3)
N3 Cu1 N1 C1 -75.9(5)
N4 Cu1 N1 C1 35.0(3)
N3 Cu1 N2 C6 -176.3(3)
N4 Cu1 N2 C6 96.1(4)
N1 Cu1 N2 C6 -19.6(3)
N3 Cu1 N2 C9 9.8(3)
N4 Cu1 N2 C9 -77.7(4)
N1 Cu1 N2 C9 166.5(3)
N2 Cu1 N3 C11 1.4(3)
N4 Cu1 N3 C11 155.1(3)
N1 Cu1 N3 C11 -91.8(4)
N2 Cu1 N3 C14 -179.3(3)
N4 Cu1 N3 C14 -25.6(3)
N1 Cu1 N3 C14 87.6(4)
N2 Cu1 N4 C19 -69.1(4)
N3 Cu1 N4 C19 -157.1(3)
N1 Cu1 N4 C19 44.6(3)
N2 Cu1 N4 C16 120.7(3)
N3 Cu1 N4 C16 32.7(3)
N1 Cu1 N4 C16 -125.6(3)
C4 N1 C1 C39 -166.4(4)
Cu1 N1 C1 C39 18.4(6)
C4 N1 C1 C2 1.3(4)
Cu1 N1 C1 C2 -173.9(3)
C39 C1 C2 C3 166.8(3)
N1 C1 C2 C3 -2.1(4)
C1 C2 C3 C4 1.9(4)
C1 N1 C4 C5 176.0(4)
Cu1 N1 C4 C5 -8.2(5)
C1 N1 C4 C3 -0.1(4)
Cu1 N1 C4 C3 175.6(2)
C2 C3 C4 N1 -1.2(4)
C2 C3 C4 C5 -177.5(4)
N1 C4 C5 C6 -5.0(6)
C3 C4 C5 C6 170.8(4)
N1 C4 C5 C40 -173.4(3)
C3 C4 C5 C40 2.4(6)
C9 N2 C6 C5 -171.4(4)
Cu1 N2 C6 C5 13.7(5)
C9 N2 C6 C7 5.1(4)
Cu1 N2 C6 C7 -169.8(3)
C4 C5 C6 N2 2.6(6)
C40 C5 C6 N2 170.9(3)
C4 C5 C6 C7 -173.4(4)
C40 C5 C6 C7 -5.0(6)
N2 C6 C7 C8 -4.1(5)
C5 C6 C7 C8 172.3(4)
C6 C7 C8 C9 1.4(5)
C6 N2 C9 C10 169.7(4)
Cu1 N2 C9 C10 -15.4(5)
C6 N2 C9 C8 -4.2(4)
Cu1 N2 C9 C8 170.7(3)
C7 C8 C9 N2 1.7(5)
C7 C8 C9 C10 -172.1(4)
N2 C9 C10 C11 7.4(6)
C8 C9 C10 C11 -179.7(4)
N2 C9 C10 C46 -172.9(3)
C8 C9 C10 C46 0.1(6)
C14 N3 C11 C10 172.3(4)
Cu1 N3 C11 C10 -8.2(6)
C14 N3 C11 C12 -2.7(5)
Cu1 N3 C11 C12 176.7(3)
C9 C10 C11 N3 4.9(7)
C46 C10 C11 N3 -174.8(4)
C9 C10 C11 C12 179.2(4)
C46 C10 C11 C12 -0.6(6)
N3 C11 C12 C13 1.6(5)
C10 C11 C12 C13 -173.3(4)
C11 C12 C13 C14 0.2(5)
C11 N3 C14 C15 -169.2(4)
Cu1 N3 C14 C15 11.3(6)
C11 N3 C14 C13 2.8(4)
Cu1 N3 C14 C13 -176.7(3)
C12 C13 C14 C15 169.9(4)
C12 C13 C14 N3 -1.8(5)
N3 C14 C15 C16 7.7(6)
C13 C14 C15 C16 -162.8(4)
N3 C14 C15 C52 173.3(4)
C13 C14 C15 C52 2.7(6)
C19 N4 C16 C15 161.7(4)
Cu1 N4 C16 C15 -26.4(5)
C19 N4 C16 C17 -6.2(4)
Cu1 N4 C16 C17 165.7(2)
C14 C15 C16 N4 0.5(6)
C52 C15 C16 N4 -165.0(4)
C14 C15 C16 C17 166.2(4)
C52 C15 C16 C17 0.7(6)
N4 C16 C17 C18 3.7(4)
C15 C16 C17 C18 -163.8(4)
C16 C17 C18 C19 0.1(4)
C16 N4 C19 C18 6.3(4)
Cu1 N4 C19 C18 -165.1(2)
C16 N4 C19 C20 -160.8(3)
Cu1 N4 C19 C20 27.8(5)
C17 C18 C19 N4 -4.0(4)
C17 C18 C19 C20 162.3(4)
N4 C19 C20 C21 -163.6(3)
C18 C19 C20 C21 31.7(6)
N4 C19 C20 C58 25.0(5)
C18 C19 C20 C58 -139.7(4)
C19 C20 C21 N5 12.5(6)
C58 C20 C21 N5 -176.5(3)
C19 C20 C21 C22 -165.4(4)
C58 C20 C21 C22 5.6(6)
C24 N5 C21 C20 -179.3(4)
C24 N5 C21 C22 -1.0(4)
C20 C21 C22 C23 179.0(4)
N5 C21 C22 C23 0.8(5)
C21 C22 C23 C24 -0.4(5)
C21 N5 C24 C25 -178.9(3)
C21 N5 C24 C23 0.8(4)
C22 C23 C24 C25 179.4(4)
C22 C23 C24 N5 -0.2(5)
N5 C24 C25 C26 -0.7(6)
C23 C24 C25 C26 179.7(4)
N5 C24 C25 C64 -179.2(3)
C23 C24 C25 C64 1.2(6)
C29 N6 C26 C25 -179.2(3)
C29 N6 C26 C27 -1.0(4)
C24 C25 C26 N6 10.0(6)
C64 C25 C26 N6 -171.4(3)
C24 C25 C26 C27 -168.0(4)
C64 C25 C26 C27 10.5(5)
N6 C26 C27 C28 -0.6(4)
C25 C26 C27 C28 177.7(4)
C26 C27 C28 C29 1.9(4)
C26 N6 C29 C30 -173.5(4)
C26 N6 C29 C28 2.1(4)
C27 C28 C29 C30 173.3(4)
C27 C28 C29 N6 -2.6(4)
N6 C29 C30 C31 -3.0(6)
C28 C29 C30 C31 -178.1(4)
N6 C29 C30 C70 173.3(3)
C28 C29 C30 C70 -1.8(5)
C29 C30 C31 C32 -8.0(7)
C70 C30 C31 C32 175.6(4)
C29 C30 C31 C34 171.0(4)
C70 C30 C31 C34 -5.4(5)
C33 N7 C32 C31 0.1(4)
C35 N7 C32 C31 -168.0(3)
C34 C31 C32 N7 -1.0(4)
C30 C31 C32 N7 178.2(4)
C32 N7 C33 C34 0.9(4)
C35 N7 C33 C34 169.5(3)
N7 C33 C34 C31 -1.5(5)
C32 C31 C34 C33 1.5(5)
C30 C31 C34 C33 -177.6(4)
C38 N8 C35 C36 0.0(5)
C38 N8 C35 N7 -175.3(3)
C32 N7 C35 N8 -145.6(4)
C33 N7 C35 N8 47.9(5)
C32 N7 C35 C36 40.2(6)
C33 N7 C35 C36 -126.3(5)
N8 C35 C36 C39 -168.0(4)
N7 C35 C36 C39 6.7(7)
N8 C35 C36 C37 0.8(4)
N7 C35 C36 C37 175.5(4)
C35 C36 C37 C38 -1.4(4)
C39 C36 C37 C38 167.6(4)
C36 C37 C38 N8 1.5(5)
C35 N8 C38 C37 -0.9(5)
N1 C1 C39 C36 13.0(6)
C2 C1 C39 C36 -153.6(4)
N1 C1 C39 C76 -174.0(3)
C2 C1 C39 C76 19.5(5)
C35 C36 C39 C1 -161.2(4)
C37 C36 C39 C1 32.3(6)
C35 C36 C39 C76 25.8(6)
C37 C36 C39 C76 -140.7(4)
C6 C5 C40 C45 -61.8(5)
C4 C5 C40 C45 107.5(4)
C6 C5 C40 C41 121.9(4)
C4 C5 C40 C41 -68.8(5)
C45 C40 C41 F1 -178.5(4)
C5 C40 C41 F1 -2.2(6)
C45 C40 C41 C42 -0.3(6)
C5 C40 C41 C42 176.1(4)
F1 C41 C42 C43 178.2(5)
C40 C41 C42 C43 -0.1(7)
F1 C41 C42 F2 -1.4(6)
C40 C41 C42 F2 -179.7(4)
F2 C42 C43 F3 -0.5(8)
C41 C42 C43 F3 179.9(5)
F2 C42 C43 C44 -179.4(5)
C41 C42 C43 C44 1.0(8)
C42 C43 C44 F4 -178.8(5)
F3 C43 C44 F4 2.3(8)
C42 C43 C44 C45 -1.5(8)
F3 C43 C44 C45 179.6(5)
F4 C44 C45 F5 -0.2(7)
C43 C44 C45 F5 -177.6(5)
F4 C44 C45 C40 178.5(4)
C43 C44 C45 C40 1.1(8)
C41 C40 C45 F5 178.4(4)
C5 C40 C45 F5 1.8(6)
C41 C40 C45 C44 -0.3(6)
C5 C40 C45 C44 -176.8(4)
C9 C10 C46 C47 -82.0(5)
C11 C10 C46 C47 97.7(5)
C9 C10 C46 C51 97.6(5)
C11 C10 C46 C51 -82.6(5)
C51 C46 C47 F6 179.2(5)
C10 C46 C47 F6 -1.1(7)
C51 C46 C47 C48 -0.3(7)
C10 C46 C47 C48 179.4(4)
F6 C47 C48 F7 0.9(8)
C46 C47 C48 F7 -179.6(4)
F6 C47 C48 C49 -179.3(5)
C46 C47 C48 C49 0.2(8)
F7 C48 C49 F8 0.2(7)
C47 C48 C49 F8 -179.6(4)
F7 C48 C49 C50 -179.2(5)
C47 C48 C49 C50 1.0(8)
C48 C49 C50 F9 179.1(6)
F8 C49 C50 F9 -0.3(8)
C48 C49 C50 C51 -2.1(8)
F8 C49 C50 C51 178.5(5)
F9 C50 C51 F10 0.7(9)
C49 C50 C51 F10 -178.0(5)
F9 C50 C51 C46 -179.3(5)
C49 C50 C51 C46 2.0(9)
C47 C46 C51 F10 179.3(5)
C10 C46 C51 F10 -0.4(7)
C47 C46 C51 C50 -0.8(7)
C10 C46 C51 C50 179.5(5)
C14 C15 C52 C53 71.7(5)
C16 C15 C52 C53 -121.7(5)
C14 C15 C52 C57 -104.2(5)
C16 C15 C52 C57 62.4(5)
C57 C52 C53 F11 177.6(4)
C15 C52 C53 F11 1.5(7)
C57 C52 C53 C54 -2.5(7)
C15 C52 C53 C54 -178.6(4)
F11 C53 C54 F12 0.8(7)
C52 C53 C54 F12 -179.1(5)
F11 C53 C54 C55 -178.9(5)
C52 C53 C54 C55 1.2(8)
F12 C54 C55 F13 2.7(9)
C53 C54 C55 F13 -177.7(5)
F12 C54 C55 C56 179.2(5)
C53 C54 C55 C56 -1.1(9)
F13 C55 C56 F14 -3.1(8)
C54 C55 C56 F14 -179.7(5)
F13 C55 C56 C57 179.0(5)
C54 C55 C56 C57 2.4(8)
C53 C52 C57 F15 -177.5(4)
C15 C52 C57 F15 -1.3(6)
C53 C52 C57 C56 4.0(7)
C15 C52 C57 C56 -179.8(4)
F14 C56 C57 F15 -0.5(7)
C55 C56 C57 F15 177.4(5)
F14 C56 C57 C52 178.2(5)
C55 C56 C57 C52 -3.9(8)
C21 C20 C58 C63 -127.4(4)
C19 C20 C58 C63 44.1(5)
C21 C20 C58 C59 53.2(5)
C19 C20 C58 C59 -135.3(4)
C63 C58 C59 F16 178.7(3)
C20 C58 C59 F16 -1.9(6)
C63 C58 C59 C60 -2.0(6)
C20 C58 C59 C60 177.5(4)
F16 C59 C60 F17 -0.3(6)
C58 C59 C60 F17 -179.6(4)
F16 C59 C60 C61 178.4(4)
C58 C59 C60 C61 -0.9(6)
F17 C60 C61 F18 -1.6(6)
C59 C60 C61 F18 179.7(4)
F17 C60 C61 C62 -178.9(4)
C59 C60 C61 C62 2.4(6)
F18 C61 C62 F19 1.3(7)
C60 C61 C62 F19 178.6(4)
F18 C61 C62 C63 -178.2(4)
C60 C61 C62 C63 -0.9(7)
F19 C62 C63 F20 -2.5(6)
C61 C62 C63 F20 177.0(4)
F19 C62 C63 C58 178.3(4)
C61 C62 C63 C58 -2.2(7)
C59 C58 C63 F20 -175.6(4)
C20 C58 C63 F20 4.9(6)
C59 C58 C63 C62 3.5(6)
C20 C58 C63 C62 -175.9(4)
C24 C25 C64 C65 68.4(5)
C26 C25 C64 C65 -110.2(4)
C24 C25 C64 C69 -116.5(4)
C26 C25 C64 C69 64.9(5)
C69 C64 C65 F21 -179.8(3)
C25 C64 C65 F21 -4.5(5)
C69 C64 C65 C66 -1.5(6)
C25 C64 C65 C66 173.8(4)
F21 C65 C66 F22 -0.1(6)
C64 C65 C66 F22 -178.4(3)
F21 C65 C66 C67 179.2(4)
C64 C65 C66 C67 0.9(6)
F22 C66 C67 F23 -1.0(6)
C65 C66 C67 F23 179.7(4)
F22 C66 C67 C68 179.2(4)
C65 C66 C67 C68 0.0(6)
F23 C67 C68 F24 -1.0(6)
C66 C67 C68 F24 178.8(4)
F23 C67 C68 C69 -179.9(4)
C66 C67 C68 C69 -0.1(6)
F24 C68 C69 F25 1.1(6)
C67 C68 C69 F25 -179.9(4)
F24 C68 C69 C64 -179.5(4)
C67 C68 C69 C64 -0.5(7)
C65 C64 C69 F25 -179.3(3)
C25 C64 C69 F25 5.3(6)
C65 C64 C69 C68 1.3(6)
C25 C64 C69 C68 -174.1(4)
C29 C30 C70 C75 114.1(4)
C31 C30 C70 C75 -69.0(5)
C29 C30 C70 C71 -67.2(5)
C31 C30 C70 C71 109.6(4)
C75 C70 C71 F26 177.9(4)
C30 C70 C71 F26 -0.8(6)
C75 C70 C71 C72 0.6(6)
C30 C70 C71 C72 -178.1(4)
F26 C71 C72 F27 2.4(7)
C70 C71 C72 F27 179.7(4)
F26 C71 C72 C73 -178.8(4)
C70 C71 C72 C73 -1.5(7)
F27 C72 C73 F28 0.1(7)
C71 C72 C73 F28 -178.7(4)
F27 C72 C73 C74 -179.1(4)
C71 C72 C73 C74 2.1(7)
F28 C73 C74 F29 0.1(7)
C72 C73 C74 F29 179.3(4)
F28 C73 C74 C75 178.8(4)
C72 C73 C74 C75 -2.0(7)
F29 C74 C75 F30 -1.4(6)
C73 C74 C75 F30 179.9(4)
F29 C74 C75 C70 179.9(4)
C73 C74 C75 C70 1.2(7)
C71 C70 C75 F30 -179.2(4)
C30 C70 C75 F30 -0.5(6)
C71 C70 C75 C74 -0.5(6)
C30 C70 C75 C74 178.2(4)
C1 C39 C76 C81 -126.3(4)
C36 C39 C76 C81 47.3(5)
C1 C39 C76 C77 54.6(5)
C36 C39 C76 C77 -131.8(4)
C81 C76 C77 F31 179.4(3)
C39 C76 C77 F31 -1.5(5)
C81 C76 C77 C78 1.3(5)
C39 C76 C77 C78 -179.6(3)
F31 C77 C78 F32 1.9(5)
C76 C77 C78 F32 -180.0(3)
F31 C77 C78 C79 -177.9(3)
C76 C77 C78 C79 0.2(6)
F32 C78 C79 F33 -1.8(6)
C77 C78 C79 F33 178.0(3)
F32 C78 C79 C80 179.1(3)
C77 C78 C79 C80 -1.1(6)
F33 C79 C80 F34 -0.2(6)
C78 C79 C80 F34 178.9(4)
F33 C79 C80 C81 -178.7(3)
C78 C79 C80 C81 0.3(6)
F34 C80 C81 F35 0.3(5)
C79 C80 C81 F35 178.8(3)
F34 C80 C81 C76 -177.2(3)
C79 C80 C81 C76 1.4(6)
C77 C76 C81 F35 -179.5(3)
C39 C76 C81 F35 1.4(5)
C77 C76 C81 C80 -2.1(5)
C39 C76 C81 C80 178.8(3)

loop_
_platon_squeeze_void_nr
_platon_squeeze_void_average_x
_platon_squeeze_void_average_y
_platon_squeeze_void_average_z
_platon_squeeze_void_volume
_platon_squeeze_void_count_electrons
1 0.000 0.499 0.000 492.1 119.3
2 0.500 0.500 0.000 216.6 44.6
